data_2227799
loop_
_publ_author_name
'Li, Chi-Huan'
'Su, Jing-Kai'
'Li, Chen-Yu'
'Ko, Bao-Tsan'

_publ_section_title
;
 (<i>E</i>)-2-(2<i>H</i>-Benzotriazol-2-yl)-4-methyl-6-(phenyliminomethyl)phenol
;
_journal_coeditor_code LH5146
_journal_issue 11
_journal_name_full 'Acta Crystallographica Section E'
_journal_page_first o2825
_journal_paper_doi 10.1107/S1600536810040468
_journal_volume 66
_journal_year 2010
_chemical_formula_iupac 'C20 H16 N4 O'
_chemical_formula_moiety 'C20 H16 N4 O'
_chemical_formula_sum 'C20 H16 N4 O'
_chemical_formula_weight 328.37
_chemical_name_systematic
;
(<i>E</i>)-2-(2<i>H</i>-Benzotriazol-2-yl)-4-methyl-6-(phenyliminomethyl)phenol
;
_space_group_IT_number 14
_symmetry_cell_setting monoclinic
_symmetry_space_group_name_Hall '-P 2ybc'
_symmetry_space_group_name_H-M 'P 1 21/c 1'
_atom_sites_solution_hydrogens geom
_atom_sites_solution_primary direct
_atom_sites_solution_secondary difmap
_audit_creation_method SHELXL-97
_cell_angle_alpha 90.00
_cell_angle_beta 104.8420(10)
_cell_angle_gamma 90.00
_cell_formula_units_Z 4
_cell_length_a 15.7279(5)
_cell_length_b 12.3002(4)
_cell_length_c 8.4903(3)
_cell_measurement_reflns_used 5818
_cell_measurement_temperature 173(2)
_cell_measurement_theta_max 28.21
_cell_measurement_theta_min 2.68
_cell_volume 1587.70(9)
_computing_cell_refinement 'SAINT-Plus (Bruker, 2008)'
_computing_data_collection 'APEX2 (Bruker, 2008)'
_computing_data_reduction 'SAINT-Plus (Bruker, 2008)'
_computing_molecular_graphics 'SHELXTL (Sheldrick, 2008)'
_computing_publication_material 'SHELXTL (Sheldrick, 2008)'
_computing_structure_refinement 'SHELXL97 (Sheldrick, 2008)'
_computing_structure_solution 'SHELXS97 (Sheldrick, 2008)'
_diffrn_ambient_temperature 173(2)
_diffrn_detector_area_resol_mean 8.3333
_diffrn_measured_fraction_theta_full 0.998
_diffrn_measured_fraction_theta_max 0.998
_diffrn_measurement_device_type 'Bruker APEXII CCD'
_diffrn_measurement_method '\f and \w'
_diffrn_radiation_monochromator graphite
_diffrn_radiation_source 'fine-focus sealed tube'
_diffrn_radiation_type MoK\a
_diffrn_radiation_wavelength 0.71073
_diffrn_reflns_av_R_equivalents 0.0328
_diffrn_reflns_av_sigmaI/netI 0.0335
_diffrn_reflns_limit_h_max 20
_diffrn_reflns_limit_h_min -20
_diffrn_reflns_limit_k_max 16
_diffrn_reflns_limit_k_min -16
_diffrn_reflns_limit_l_max 10
_diffrn_reflns_limit_l_min -11
_diffrn_reflns_number 15472
_diffrn_reflns_theta_full 28.28
_diffrn_reflns_theta_max 28.28
_diffrn_reflns_theta_min 2.13
_exptl_absorpt_coefficient_mu 0.088
_exptl_absorpt_correction_T_max 0.9817
_exptl_absorpt_correction_T_min 0.9588
_exptl_absorpt_correction_type multi-scan
_exptl_absorpt_process_details '(SADABS; Bruker, 2008)'
_exptl_crystal_colour Yellow
_exptl_crystal_density_diffrn 1.374
_exptl_crystal_density_method 'not measured'
_exptl_crystal_description block
_exptl_crystal_F_000 688
_exptl_crystal_size_max 0.48
_exptl_crystal_size_mid 0.37
_exptl_crystal_size_min 0.21
_refine_diff_density_max 0.409
_refine_diff_density_min -0.221
_refine_ls_extinction_method none
_refine_ls_goodness_of_fit_ref 1.009
_refine_ls_hydrogen_treatment constr
_refine_ls_matrix_type full
_refine_ls_number_parameters 228
_refine_ls_number_reflns 3924
_refine_ls_number_restraints 0
_refine_ls_restrained_S_all 1.009
_refine_ls_R_factor_all 0.0786
_refine_ls_R_factor_gt 0.0542
_refine_ls_shift/su_max 0.000
_refine_ls_shift/su_mean 0.000
_refine_ls_structure_factor_coef Fsqd
_refine_ls_weighting_details 'calc w=1/[\s^2^(Fo^2^)+(0.0585P)^2^+1.1196P] where P=(Fo^2^+2Fc^2^)/3'
_refine_ls_weighting_scheme calc
_refine_ls_wR_factor_gt 0.1290
_refine_ls_wR_factor_ref 0.1431
_reflns_number_gt 2874
_reflns_number_total 3924
_reflns_threshold_expression I>2\s(I)
_cod_data_source_file lh5146.cif
_cod_data_source_block I
_cod_original_sg_symbol_H-M 'P 21/c'
_cod_database_code 2227799
_cod_database_fobs_code 2227799

loop_
_symmetry_equiv_pos_as_xyz
'x, y, z'
'-x, y+1/2, -z+1/2'
'-x, -y, -z'
'x, -y-1/2, z-1/2'

loop_
_atom_site_type_symbol
_atom_site_label
_atom_site_fract_x
_atom_site_fract_y
_atom_site_fract_z
_atom_site_U_iso_or_equiv
_atom_site_adp_type
_atom_site_calc_flag
_atom_site_refinement_flags
_atom_site_occupancy
_atom_site_disorder_assembly
_atom_site_disorder_group
O O 0.33970(8) 0.05791(10) 0.32102(16) 0.0282(3) Uani d . 1 . .
H H0A 0.3839 0.0749 0.3960 0.042 Uiso calc R 1 . .
N N1 0.44430(10) 0.18656(12) 0.52339(19) 0.0261(3) Uani d . 1 . .
N N2 0.39775(10) 0.27027(12) 0.44505(18) 0.0237(3) Uani d . 1 . .
N N3 0.42414(10) 0.36903(12) 0.50100(19) 0.0260(3) Uani d . 1 . .
N N4 0.12957(11) 0.00970(13) -0.0541(2) 0.0300(4) Uani d . 1 . .
C C1 0.29886(11) 0.14915(14) 0.2511(2) 0.0236(4) Uani d . 1 . .
C C2 0.32445(11) 0.25450(14) 0.3077(2) 0.0236(4) Uani d . 1 . .
C C3 0.27847(12) 0.34491(14) 0.2315(2) 0.0255(4) Uani d . 1 . .
H H3B 0.2969 0.4155 0.2713 0.031 Uiso calc R 1 . .
C C4 0.20630(12) 0.33396(14) 0.0987(2) 0.0262(4) Uani d . 1 . .
C C5 0.18144(12) 0.22937(15) 0.0425(2) 0.0263(4) Uani d . 1 . .
H H5A 0.1322 0.2204 -0.0486 0.032 Uiso calc R 1 . .
C C6 0.22639(12) 0.13762(14) 0.1156(2) 0.0250(4) Uani d . 1 . .
C C7 0.50721(11) 0.23467(15) 0.6408(2) 0.0246(4) Uani d . 1 . .
C C8 0.57746(12) 0.18910(16) 0.7620(2) 0.0297(4) Uani d . 1 . .
H H8A 0.5866 0.1128 0.7720 0.036 Uiso calc R 1 . .
C C9 0.63115(12) 0.26085(17) 0.8633(2) 0.0313(4) Uani d . 1 . .
H H9A 0.6789 0.2335 0.9463 0.038 Uiso calc R 1 . .
C C10 0.61819(12) 0.37458(16) 0.8491(2) 0.0317(4) Uani d . 1 . .
H H10A 0.6575 0.4209 0.9230 0.038 Uiso calc R 1 . .
C C11 0.55176(13) 0.41972(16) 0.7340(2) 0.0300(4) Uani d . 1 . .
H H11A 0.5440 0.4963 0.7256 0.036 Uiso calc R 1 . .
C C12 0.49490(12) 0.34845(15) 0.6274(2) 0.0250(4) Uani d . 1 . .
C C13 0.15659(13) 0.43184(15) 0.0165(2) 0.0324(4) Uani d . 1 . .
H H13A 0.1404 0.4780 0.0983 0.049 Uiso calc R 1 . .
H H13B 0.1033 0.4080 -0.0636 0.049 Uiso calc R 1 . .
H H13C 0.1938 0.4732 -0.0385 0.049 Uiso calc R 1 . .
C C14 0.20102(12) 0.02858(15) 0.0498(2) 0.0266(4) Uani d . 1 . .
H H14A 0.2401 -0.0302 0.0872 0.032 Uiso calc R 1 . .
C C15 0.11424(13) -0.09878(15) -0.1139(2) 0.0289(4) Uani d . 1 . .
C C16 0.17777(13) -0.15712(16) -0.1667(2) 0.0326(4) Uani d . 1 . .
H H16A 0.2324 -0.1241 -0.1664 0.039 Uiso calc R 1 . .
C C17 0.16105(14) -0.26315(17) -0.2193(3) 0.0372(5) Uani d . 1 . .
H H17A 0.2043 -0.3025 -0.2561 0.045 Uiso calc R 1 . .
C C18 0.08242(14) -0.31249(17) -0.2191(3) 0.0372(5) Uani d . 1 . .
H H18A 0.0722 -0.3862 -0.2520 0.045 Uiso calc R 1 . .
C C19 0.01889(14) -0.25433(17) -0.1710(3) 0.0362(5) Uani d . 1 . .
H H19A -0.0356 -0.2880 -0.1720 0.043 Uiso calc R 1 . .
C C20 0.03324(13) -0.14724(17) -0.1210(2) 0.0339(4) Uani d . 1 . .
H H20A -0.0119 -0.1070 -0.0917 0.041 Uiso calc R 1 . .

loop_
_atom_site_aniso_label
_atom_site_aniso_U_11
_atom_site_aniso_U_22
_atom_site_aniso_U_33
_atom_site_aniso_U_12
_atom_site_aniso_U_13
_atom_site_aniso_U_23
O 0.0304(7) 0.0216(6) 0.0312(7) 0.0013(5) 0.0055(6) 0.0000(5)
N1 0.0262(7) 0.0248(8) 0.0290(8) 0.0020(6) 0.0101(6) -0.0001(6)
N2 0.0269(7) 0.0220(7) 0.0255(8) -0.0012(6) 0.0126(6) -0.0005(6)
N3 0.0296(8) 0.0222(7) 0.0279(8) -0.0019(6) 0.0104(6) -0.0011(6)
N4 0.0343(8) 0.0260(8) 0.0299(9) 0.0017(7) 0.0084(7) -0.0004(7)
C1 0.0263(8) 0.0217(8) 0.0272(9) 0.0018(7) 0.0149(7) 0.0012(7)
C2 0.0241(8) 0.0243(9) 0.0256(9) 0.0001(7) 0.0123(7) 0.0005(7)
C3 0.0297(9) 0.0207(8) 0.0300(10) -0.0001(7) 0.0149(8) -0.0006(7)
C4 0.0299(9) 0.0235(9) 0.0296(10) 0.0045(7) 0.0158(8) 0.0031(7)
C5 0.0267(8) 0.0276(9) 0.0266(9) 0.0006(7) 0.0105(7) 0.0003(7)
C6 0.0282(9) 0.0230(9) 0.0286(9) -0.0001(7) 0.0157(8) -0.0002(7)
C7 0.0257(8) 0.0254(9) 0.0266(9) -0.0022(7) 0.0138(7) -0.0032(7)
C8 0.0328(9) 0.0253(9) 0.0338(10) 0.0040(8) 0.0136(8) 0.0013(8)
C9 0.0261(9) 0.0394(11) 0.0289(10) 0.0031(8) 0.0080(8) 0.0023(8)
C10 0.0308(9) 0.0351(10) 0.0316(10) -0.0087(8) 0.0123(8) -0.0055(8)
C11 0.0344(10) 0.0253(9) 0.0336(10) -0.0037(8) 0.0144(8) -0.0017(8)
C12 0.0267(8) 0.0260(9) 0.0261(9) 0.0008(7) 0.0138(7) 0.0026(7)
C13 0.0345(10) 0.0262(9) 0.0356(11) 0.0042(8) 0.0070(8) 0.0029(8)
C14 0.0301(9) 0.0231(9) 0.0288(10) 0.0014(7) 0.0115(8) 0.0003(7)
C15 0.0354(10) 0.0258(9) 0.0231(9) 0.0009(8) 0.0032(8) 0.0013(7)
C16 0.0301(9) 0.0352(10) 0.0317(10) -0.0023(8) 0.0064(8) -0.0003(9)
C17 0.0395(11) 0.0364(11) 0.0363(11) 0.0050(9) 0.0108(9) -0.0071(9)
C18 0.0468(12) 0.0299(10) 0.0323(11) -0.0038(9) 0.0055(9) -0.0045(9)
C19 0.0354(10) 0.0382(11) 0.0335(11) -0.0092(9) 0.0059(9) -0.0025(9)
C20 0.0303(10) 0.0380(11) 0.0332(10) 0.0018(8) 0.0076(8) -0.0027(9)

loop_
_atom_type_symbol
_atom_type_description
_atom_type_scat_dispersion_real
_atom_type_scat_dispersion_imag
_atom_type_scat_source
C C 0.0033 0.0016 'International Tables Vol C Tables 4.2.6.8 and 6.1.1.4'
H H 0.0000 0.0000 'International Tables Vol C Tables 4.2.6.8 and 6.1.1.4'
N N 0.0061 0.0033 'International Tables Vol C Tables 4.2.6.8 and 6.1.1.4'
O O 0.0106 0.0060 'International Tables Vol C Tables 4.2.6.8 and 6.1.1.4'

loop_
_geom_angle_atom_site_label_1
_geom_angle_atom_site_label_2
_geom_angle_atom_site_label_3
_geom_angle_site_symmetry_1
_geom_angle_site_symmetry_3
_geom_angle
_geom_angle_publ_flag
C1 O H0A . . 109.5 ?
N2 N1 C7 . . 103.56(15) ?
N3 N2 N1 . . 116.36(14) ?
N3 N2 C2 . . 121.88(14) ?
N1 N2 C2 . . 121.76(14) ?
N2 N3 C12 . . 103.27(14) ?
C14 N4 C15 . . 117.45(16) ?
O C1 C6 . . 118.06(16) ?
O C1 C2 . . 123.58(16) ?
C6 C1 C2 . . 118.35(16) ?
C3 C2 C1 . . 120.56(17) ?
C3 C2 N2 . . 119.07(16) ?
C1 C2 N2 . . 120.37(15) ?
C4 C3 C2 . . 121.34(17) ?
C4 C3 H3B . . 119.3 ?
C2 C3 H3B . . 119.3 ?
C3 C4 C5 . . 117.88(16) ?
C3 C4 C13 . . 121.25(17) ?
C5 C4 C13 . . 120.86(17) ?
C6 C5 C4 . . 122.06(17) ?
C6 C5 H5A . . 119.0 ?
C4 C5 H5A . . 119.0 ?
C5 C6 C1 . . 119.80(16) ?
C5 C6 C14 . . 120.93(17) ?
C1 C6 C14 . . 119.24(16) ?
N1 C7 C12 . . 108.40(16) ?
N1 C7 C8 . . 130.60(17) ?
C12 C7 C8 . . 121.00(17) ?
C9 C8 C7 . . 116.32(18) ?
C9 C8 H8A . . 121.8 ?
C7 C8 H8A . . 121.8 ?
C8 C9 C10 . . 122.26(19) ?
C8 C9 H9A . . 118.9 ?
C10 C9 H9A . . 118.9 ?
C11 C10 C9 . . 122.34(19) ?
C11 C10 H10A . . 118.8 ?
C9 C10 H10A . . 118.8 ?
C10 C11 C12 . . 117.10(18) ?
C10 C11 H11A . . 121.4 ?
C12 C11 H11A . . 121.4 ?
N3 C12 C11 . . 130.60(17) ?
N3 C12 C7 . . 108.41(16) ?
C11 C12 C7 . . 120.98(18) ?
C4 C13 H13A . . 109.5 ?
C4 C13 H13B . . 109.5 ?
H13A C13 H13B . . 109.5 ?
C4 C13 H13C . . 109.5 ?
H13A C13 H13C . . 109.5 ?
H13B C13 H13C . . 109.5 ?
N4 C14 C6 . . 122.78(17) ?
N4 C14 H14A . . 118.6 ?
C6 C14 H14A . . 118.6 ?
C20 C15 C16 . . 119.25(18) ?
C20 C15 N4 . . 118.99(17) ?
C16 C15 N4 . . 121.76(17) ?
C17 C16 C15 . . 119.81(19) ?
C17 C16 H16A . . 120.1 ?
C15 C16 H16A . . 120.1 ?
C18 C17 C16 . . 120.77(19) ?
C18 C17 H17A . . 119.6 ?
C16 C17 H17A . . 119.6 ?
C19 C18 C17 . . 119.52(19) ?
C19 C18 H18A . . 120.2 ?
C17 C18 H18A . . 120.2 ?
C18 C19 C20 . . 120.85(19) ?
C18 C19 H19A . . 119.6 ?
C20 C19 H19A . . 119.6 ?
C19 C20 C15 . . 119.70(19) ?
C19 C20 H20A . . 120.1 ?
C15 C20 H20A . . 120.1 ?

loop_
_geom_bond_atom_site_label_1
_geom_bond_atom_site_label_2
_geom_bond_site_symmetry_2
_geom_bond_distance
_geom_bond_publ_flag
O C1 . 1.352(2) ?
O H0A . 0.8400 ?
N1 N2 . 1.338(2) ?
N1 C7 . 1.348(2) ?
N2 N3 . 1.331(2) ?
N2 C2 . 1.427(2) ?
N3 C12 . 1.358(2) ?
N4 C14 . 1.260(2) ?
N4 C15 . 1.426(2) ?
C1 C6 . 1.404(3) ?
C1 C2 . 1.405(2) ?
C2 C3 . 1.392(2) ?
C3 C4 . 1.386(3) ?
C3 H3B . 0.9500 ?
C4 C5 . 1.393(2) ?
C4 C13 . 1.506(2) ?
C5 C6 . 1.391(2) ?
C5 H5A . 0.9500 ?
C6 C14 . 1.468(2) ?
C7 C12 . 1.413(3) ?
C7 C8 . 1.418(3) ?
C8 C9 . 1.364(3) ?
C8 H8A . 0.9500 ?
C9 C10 . 1.414(3) ?
C9 H9A . 0.9500 ?
C10 C11 . 1.354(3) ?
C10 H10A . 0.9500 ?
C11 C12 . 1.404(3) ?
C11 H11A . 0.9500 ?
C13 H13A . 0.9800 ?
C13 H13B . 0.9800 ?
C13 H13C . 0.9800 ?
C14 H14A . 0.9500 ?
C15 C20 . 1.394(3) ?
C15 C16 . 1.394(3) ?
C16 C17 . 1.382(3) ?
C16 H16A . 0.9500 ?
C17 C18 . 1.378(3) ?
C17 H17A . 0.9500 ?
C18 C19 . 1.373(3) ?
C18 H18A . 0.9500 ?
C19 C20 . 1.385(3) ?
C19 H19A . 0.9500 ?
C20 H20A . 0.9500 ?

loop_
_geom_hbond_atom_site_label_D
_geom_hbond_atom_site_label_H
_geom_hbond_atom_site_label_A
_geom_hbond_site_symmetry_A
_geom_hbond_distance_DH
_geom_hbond_distance_HA
_geom_hbond_distance_DA
_geom_hbond_angle_DHA
O H0A N1 . 0.84 1.852 2.591(2) 145.9

loop_
_geom_torsion_atom_site_label_1
_geom_torsion_atom_site_label_2
_geom_torsion_atom_site_label_3
_geom_torsion_atom_site_label_4
_geom_torsion_site_symmetry_1
_geom_torsion_site_symmetry_2
_geom_torsion_site_symmetry_3
_geom_torsion_site_symmetry_4
_geom_torsion
_geom_torsion_publ_flag
C7 N1 N2 N3 . . . . -0.34(18) ?
C7 N1 N2 C2 . . . . 178.92(14) ?
N1 N2 N3 C12 . . . . 0.31(18) ?
C2 N2 N3 C12 . . . . -178.95(14) ?
O C1 C2 C3 . . . . -178.92(15) ?
C6 C1 C2 C3 . . . . 0.4(2) ?
O C1 C2 N2 . . . . 0.7(2) ?
C6 C1 C2 N2 . . . . -179.96(15) ?
N3 N2 C2 C3 . . . . -0.9(2) ?
N1 N2 C2 C3 . . . . 179.87(15) ?
N3 N2 C2 C1 . . . . 179.46(15) ?
N1 N2 C2 C1 . . . . 0.2(2) ?
C1 C2 C3 C4 . . . . 0.3(3) ?
N2 C2 C3 C4 . . . . -179.37(15) ?
C2 C3 C4 C5 . . . . -0.6(3) ?
C2 C3 C4 C13 . . . . 179.92(16) ?
C3 C4 C5 C6 . . . . 0.2(3) ?
C13 C4 C5 C6 . . . . 179.72(16) ?
C4 C5 C6 C1 . . . . 0.5(3) ?
C4 C5 C6 C14 . . . . -177.48(16) ?
O C1 C6 C5 . . . . 178.60(15) ?
C2 C1 C6 C5 . . . . -0.8(2) ?
O C1 C6 C14 . . . . -3.4(2) ?
C2 C1 C6 C14 . . . . 177.22(15) ?
N2 N1 C7 C12 . . . . 0.21(17) ?
N2 N1 C7 C8 . . . . -178.95(17) ?
N1 C7 C8 C9 . . . . 179.37(18) ?
C12 C7 C8 C9 . . . . 0.3(2) ?
C7 C8 C9 C10 . . . . -0.2(3) ?
C8 C9 C10 C11 . . . . -0.1(3) ?
C9 C10 C11 C12 . . . . 0.2(3) ?
N2 N3 C12 C11 . . . . 179.15(18) ?
N2 N3 C12 C7 . . . . -0.15(18) ?
C10 C11 C12 N3 . . . . -179.33(17) ?
C10 C11 C12 C7 . . . . -0.1(3) ?
N1 C7 C12 N3 . . . . -0.04(19) ?
C8 C7 C12 N3 . . . . 179.22(15) ?
N1 C7 C12 C11 . . . . -179.42(15) ?
C8 C7 C12 C11 . . . . -0.2(3) ?
C15 N4 C14 C6 . . . . 177.26(16) ?
C5 C6 C14 N4 . . . . -13.4(3) ?
C1 C6 C14 N4 . . . . 168.64(17) ?
C14 N4 C15 C20 . . . . 132.8(2) ?
C14 N4 C15 C16 . . . . -47.7(3) ?
C20 C15 C16 C17 . . . . -2.4(3) ?
N4 C15 C16 C17 . . . . 178.13(18) ?
C15 C16 C17 C18 . . . . -0.6(3) ?
C16 C17 C18 C19 . . . . 2.2(3) ?
C17 C18 C19 C20 . . . . -0.7(3) ?
C18 C19 C20 C15 . . . . -2.2(3) ?
C16 C15 C20 C19 . . . . 3.8(3) ?
N4 C15 C20 C19 . . . . -176.73(18) ?

loop_
_cod_related_entry_id
_cod_related_entry_database
_cod_related_entry_code
1 ChemSpider 30656283
